data_1561243
loop_
_publ_author_name
'Feng, Si-si'
'Xie, Ling'
'Lu, Li-ping'
'Zhu, Miao-li'
'Su, Feng'

_publ_section_title
;
 The diversity of five metal--organic complexes based on an unsymmetrical
 biphenyl tetracarboxylate: Synthesis, structures, magnetism and
 luminescence
;
_journal_name_full 'Journal of Solid State Chemistry'
_journal_page_first 335
_journal_page_last 345
_journal_paper_doi 10.1016/j.jssc.2017.10.035
_journal_volume 258
_journal_year 2018
_chemical_formula_sum 'C32 H18 O19 Zn4'
_chemical_formula_weight 967.94
_space_group_crystal_system triclinic
_space_group_IT_number 2
_space_group_name_Hall '-P 1'
_space_group_name_H-M_alt 'P -1'
_atom_sites_solution_hydrogens mixed
_cell_angle_alpha 92.8390(10)
_cell_angle_beta 90.4810(10)
_cell_angle_gamma 93.0440(10)
_cell_formula_units_Z 1
_cell_length_a 7.4216(5)
_cell_length_b 10.0827(6)
_cell_length_c 10.6939(6)
_cell_measurement_reflns_used 10980
_cell_measurement_temperature 298(2)
_cell_measurement_theta_max 28.28
_cell_measurement_theta_min 1.91
_cell_volume 798.06(8)
_computing_cell_refinement 'Bruker SMART'
_computing_data_collection 'Bruker SMART'
_computing_data_reduction 'Bruker SAINT'
_computing_molecular_graphics 'Bruker SHELXTL'
_computing_publication_material 'Bruker SHELXTL'
_computing_structure_refinement 'SHELXL-2014/7 (Sheldrick, 2014)'
_computing_structure_solution 'SHELXS-97 (Sheldrick, 2008)'
_diffrn_ambient_temperature 298(2)
_diffrn_measured_fraction_theta_full 1.000
_diffrn_measured_fraction_theta_max 0.992
_diffrn_measurement_device_type 'CCD area detector'
_diffrn_measurement_method 'phi and omega scans'
_diffrn_radiation_type MoK\a
_diffrn_radiation_wavelength 0.71073
_diffrn_reflns_av_R_equivalents 0.0267
_diffrn_reflns_av_unetI/netI 0.0327
_diffrn_reflns_Laue_measured_fraction_full 1.000
_diffrn_reflns_Laue_measured_fraction_max 0.992
_diffrn_reflns_limit_h_max 9
_diffrn_reflns_limit_h_min -9
_diffrn_reflns_limit_k_max 13
_diffrn_reflns_limit_k_min -13
_diffrn_reflns_limit_l_max 14
_diffrn_reflns_limit_l_min -14
_diffrn_reflns_number 10980
_diffrn_reflns_point_group_measured_fraction_full 1.000
_diffrn_reflns_point_group_measured_fraction_max 0.992
_diffrn_reflns_theta_full 25.242
_diffrn_reflns_theta_max 28.397
_diffrn_reflns_theta_min 1.907
_diffrn_source 'fine-focus sealed tube'
_exptl_absorpt_coefficient_mu 3.062
_exptl_absorpt_correction_T_max 0.7494
_exptl_absorpt_correction_T_min 0.5795
_exptl_absorpt_correction_type multi-scan
_exptl_absorpt_process_details sadabs
_exptl_crystal_colour colorless
_exptl_crystal_density_diffrn 2.014
_exptl_crystal_description bulk
_exptl_crystal_F_000 482
_exptl_crystal_size_max 0.200
_exptl_crystal_size_mid 0.150
_exptl_crystal_size_min 0.100
_refine_diff_density_max 4.891
_refine_diff_density_min -2.261
_refine_diff_density_rms 0.189
_refine_ls_extinction_coef .
_refine_ls_extinction_method none
_refine_ls_goodness_of_fit_ref 1.063
_refine_ls_hydrogen_treatment constr
_refine_ls_matrix_type full
_refine_ls_number_parameters 278
_refine_ls_number_reflns 3972
_refine_ls_number_restraints 23
_refine_ls_restrained_S_all 1.088
_refine_ls_R_factor_all 0.0862
_refine_ls_R_factor_gt 0.0728
_refine_ls_shift/su_max 0.000
_refine_ls_shift/su_mean 0.000
_refine_ls_structure_factor_coef Fsqd
_refine_ls_weighting_details 'w=1/[\s^2^(Fo^2^)+(0.1190P)^2^+4.6900P] where P=(Fo^2^+2Fc^2^)/3'
_refine_ls_weighting_scheme calc
_refine_ls_wR_factor_gt 0.2021
_refine_ls_wR_factor_ref 0.2144
_reflns_Friedel_coverage 0.000
_reflns_Friedel_fraction_full .
_reflns_Friedel_fraction_max .
_reflns_number_gt 3186
_reflns_number_total 3972
_reflns_threshold_expression 'I > 2\s(I)'
_cod_data_source_file JSSC-2018-258-335.cif
_cod_data_source_block Complex4
_cod_database_code 1561243
_shelx_space_group_comment
;
The symmetry employed for this shelxl refinement is uniquely defined
by the following loop, which should always be used as a source of
symmetry information in preference to the above space-group names.
They are only intended as comments.
;
_shelx_estimated_absorpt_t_min 0.580
_shelx_estimated_absorpt_t_max 0.749

loop_
_space_group_symop_operation_xyz
'x, y, z'
'-x, -y, -z'

loop_
_atom_site_label
_atom_site_type_symbol
_atom_site_fract_x
_atom_site_fract_y
_atom_site_fract_z
_atom_site_U_iso_or_equiv
_atom_site_adp_type
_atom_site_occupancy
_atom_site_site_symmetry_order
_atom_site_calc_flag
_atom_site_refinement_flags_posn
_atom_site_refinement_flags_adp
_atom_site_refinement_flags_occupancy
_atom_site_disorder_assembly
_atom_site_disorder_group
Zn1 Zn -0.5000 0.5000 0.0000 0.0230(2) Uani 1 2 d S . P . .
Zn2 Zn -0.58587(12) 0.34400(7) 0.26624(7) 0.0371(3) Uani 1 1 d . . . . .
Zn3 Zn 0.19545(17) 0.44624(13) 0.47845(12) 0.0245(3) Uani 0.5 1 d D . P . .
O1 O 0.0625(6) 0.2984(4) 0.3523(4) 0.0341(10) Uani 1 1 d . . . . .
O2 O 0.2190(6) 0.2308(4) 0.1864(4) 0.0311(9) Uani 1 1 d . . . . .
O3 O -0.4062(6) 0.3682(4) 0.1308(4) 0.0301(9) Uani 1 1 d . . . . .
O4 O -0.1095(7) 0.3877(5) 0.1052(6) 0.0500(14) Uani 1 1 d . . . . .
O5 O 0.3864(7) -0.3789(4) 0.1363(4) 0.0372(11) Uani 1 1 d . . . . .
O6 O 0.3365(6) -0.4795(4) 0.3134(4) 0.0313(9) Uani 1 1 d . . . . .
O9 O -0.2566(6) 0.6131(4) 0.0273(4) 0.0339(10) Uani 1 1 d . . . . .
H9A H -0.2104 0.6655 -0.0218 0.051 Uiso 1 1 d R U . . .
H9B H -0.1917 0.5764 0.0758 0.051 Uiso 1 1 d R U . . .
O10 O 0.0718(14) 0.4187(11) 0.6598(6) 0.049(2) Uani 0.5 1 d D U P . .
H10A H 0.0066 0.3556 0.6808 0.074 Uiso 0.5 1 d R U P . .
H10B H 0.0459 0.4843 0.7030 0.074 Uiso 0.5 1 d R U P . .
O7A O 0.3620(13) -0.3850(10) 0.5543(10) 0.055(3) Uani 0.542(12) 1 d D U P A 1
O8A O 0.5485(13) -0.2328(8) 0.5868(8) 0.041(3) Uani 0.542(12) 1 d D . P A 1
O7B O 0.6118(9) -0.3116(9) 0.4611(8) 0.025(2) Uani 0.458(12) 1 d D . P A 2
O8B O 0.4177(15) -0.2873(13) 0.6158(7) 0.041(3) Uani 0.458(12) 1 d D U P A 2
C1 C -0.0610(7) -0.0027(5) 0.2298(5) 0.0216(10) Uani 1 1 d . . . . .
C2 C -0.0747(7) 0.1333(5) 0.2130(5) 0.0212(10) Uani 1 1 d . . . . .
C3 C -0.2341(8) 0.1784(5) 0.1626(5) 0.0250(11) Uani 1 1 d . . . . .
C4 C -0.3790(9) 0.0896(6) 0.1331(6) 0.0339(13) Uani 1 1 d . . . . .
H3 H -0.4851 0.1202 0.1008 0.041 Uiso 1 1 calc R U . . .
C5 C -0.3662(9) -0.0440(6) 0.1514(7) 0.0359(14) Uani 1 1 d . . . . .
H4 H -0.4638 -0.1032 0.1318 0.043 Uiso 1 1 calc R U . . .
C6 C -0.2100(8) -0.0898(6) 0.1985(6) 0.0303(12) Uani 1 1 d . . . . .
H5 H -0.2028 -0.1802 0.2099 0.036 Uiso 1 1 calc R U . . .
C7 C 0.0975(7) -0.0608(5) 0.2898(5) 0.0207(10) Uani 1 1 d . . . . .
C8 C 0.1620(7) -0.1789(6) 0.2388(5) 0.0242(11) Uani 1 1 d . . . . .
H10 H 0.1250 -0.2096 0.1587 0.029 Uiso 1 1 calc R U . . .
C9 C 0.2804(8) -0.2515(5) 0.3056(5) 0.0257(11) Uani 1 1 d . . . . .
C10 C 0.3377(9) -0.2050(6) 0.4251(5) 0.0290(12) Uani 1 1 d . . . . .
C11 C 0.2881(8) -0.0809(5) 0.4713(5) 0.0262(11) Uani 1 1 d . . . . .
H13 H 0.3356 -0.0454 0.5473 0.031 Uiso 1 1 calc R U . . .
C12 C 0.1682(7) -0.0097(5) 0.4046(5) 0.0238(10) Uani 1 1 d . . . . .
H14 H 0.1346 0.0727 0.4366 0.029 Uiso 1 1 calc R U . . .
C13 C 0.0783(7) 0.2298(5) 0.2535(5) 0.0229(10) Uani 1 1 d . . . . .
C14 C -0.2458(9) 0.3216(6) 0.1328(6) 0.0304(12) Uani 1 1 d . . . . .
C15 C 0.3403(7) -0.3793(5) 0.2454(5) 0.0211(10) Uani 1 1 d . . . . .
C16 C 0.4540(9) -0.2898(7) 0.5036(6) 0.074(4) Uani 1 1 d D . . . .

loop_
_atom_site_aniso_label
_atom_site_aniso_U_11
_atom_site_aniso_U_22
_atom_site_aniso_U_33
_atom_site_aniso_U_23
_atom_site_aniso_U_13
_atom_site_aniso_U_12
Zn1 0.0284(5) 0.0220(4) 0.0194(4) -0.0008(3) -0.0028(3) 0.0125(3)
Zn2 0.0574(5) 0.0172(3) 0.0366(4) 0.0049(3) -0.0266(4) 0.0023(3)
Zn3 0.0255(6) 0.0217(6) 0.0266(6) -0.0003(5) 0.0008(5) 0.0041(5)
O1 0.042(2) 0.025(2) 0.035(2) -0.0054(17) 0.0010(19) -0.0015(18)
O2 0.026(2) 0.030(2) 0.038(2) 0.0040(17) 0.0054(17) 0.0029(16)
O3 0.038(2) 0.026(2) 0.028(2) 0.0030(16) -0.0088(17) 0.0198(17)
O4 0.036(3) 0.033(2) 0.083(4) 0.022(3) -0.014(3) 0.009(2)
O5 0.061(3) 0.030(2) 0.023(2) 0.0001(17) 0.0043(19) 0.025(2)
O6 0.040(2) 0.0220(19) 0.032(2) 0.0049(16) 0.0065(18) 0.0038(17)
O9 0.032(2) 0.033(2) 0.037(2) 0.0102(18) -0.0026(18) 0.0042(18)
O10 0.048(4) 0.042(4) 0.057(4) -0.004(3) 0.014(3) -0.002(3)
O7A 0.056(6) 0.063(6) 0.050(5) 0.012(5) -0.015(4) 0.023(5)
O8A 0.053(6) 0.032(5) 0.039(5) 0.007(4) -0.024(4) 0.001(4)
O7B 0.020(4) 0.027(4) 0.030(5) 0.006(3) -0.001(3) 0.015(3)
O8B 0.041(6) 0.059(6) 0.026(5) 0.003(4) -0.005(4) 0.023(5)
C1 0.024(2) 0.022(2) 0.019(2) 0.0001(18) -0.0027(19) 0.0090(19)
C2 0.022(2) 0.020(2) 0.023(2) 0.0021(19) 0.0002(19) 0.0102(19)
C3 0.031(3) 0.021(2) 0.024(3) 0.001(2) -0.007(2) 0.012(2)
C4 0.033(3) 0.029(3) 0.041(3) -0.006(2) -0.017(3) 0.014(2)
C5 0.031(3) 0.026(3) 0.050(4) -0.002(3) -0.014(3) 0.001(2)
C6 0.035(3) 0.019(2) 0.037(3) 0.000(2) -0.006(2) 0.006(2)
C7 0.024(2) 0.018(2) 0.021(2) 0.0036(18) 0.0000(19) 0.0094(18)
C8 0.027(3) 0.027(3) 0.020(2) 0.000(2) -0.004(2) 0.011(2)
C9 0.033(3) 0.023(3) 0.022(2) -0.003(2) -0.007(2) 0.016(2)
C10 0.043(3) 0.024(3) 0.021(3) -0.001(2) -0.010(2) 0.018(2)
C11 0.035(3) 0.022(3) 0.022(2) -0.002(2) -0.008(2) 0.009(2)
C12 0.029(3) 0.017(2) 0.026(3) 0.0016(19) 0.000(2) 0.007(2)
C13 0.025(2) 0.016(2) 0.029(3) 0.0082(19) 0.000(2) 0.0077(19)
C14 0.036(3) 0.024(3) 0.032(3) 0.002(2) -0.014(2) 0.012(2)
C15 0.023(2) 0.021(2) 0.020(2) -0.0012(18) -0.0045(18) 0.0096(19)
C16 0.125(9) 0.032(4) 0.066(6) -0.006(4) -0.070(6) 0.031(5)

loop_
_atom_type_symbol
_atom_type_description
_atom_type_scat_dispersion_real
_atom_type_scat_dispersion_imag
_atom_type_scat_source
C C 0.0033 0.0016 'International Tables Vol C Tables 4.2.6.8 and 6.1.1.4'
H H 0.0000 0.0000 'International Tables Vol C Tables 4.2.6.8 and 6.1.1.4'
O O 0.0106 0.0060 'International Tables Vol C Tables 4.2.6.8 and 6.1.1.4'
Zn Zn 0.2839 1.4301 'International Tables Vol C Tables 4.2.6.8 and 6.1.1.4'

loop_
_geom_angle_atom_site_label_1
_geom_angle_atom_site_label_2
_geom_angle_atom_site_label_3
_geom_angle
_geom_angle_site_symmetry_1
_geom_angle_site_symmetry_3
O5 Zn1 O5 180.0 2 1_465
O5 Zn1 O9 91.4(2) 2 .
O5 Zn1 O9 88.6(2) 1_465 .
O5 Zn1 O9 88.6(2) 2 2_465
O5 Zn1 O9 91.4(2) 1_465 2_465
O9 Zn1 O9 180.0 . 2_465
O5 Zn1 O3 93.46(16) 2 2_465
O5 Zn1 O3 86.54(16) 1_465 2_465
O9 Zn1 O3 91.98(17) . 2_465
O9 Zn1 O3 88.02(17) 2_465 2_465
O5 Zn1 O3 86.54(16) 2 .
O5 Zn1 O3 93.46(16) 1_465 .
O9 Zn1 O3 88.02(17) . .
O9 Zn1 O3 91.98(17) 2_465 .
O3 Zn1 O3 180.0 2_465 .
O8B Zn2 O6 111.2(4) 2_556 1_465
O8B Zn2 O2 125.0(4) 2_556 1_455
O6 Zn2 O2 111.89(19) 1_465 1_455
O8B Zn2 O3 95.1(3) 2_556 .
O6 Zn2 O3 106.12(17) 1_465 .
O2 Zn2 O3 104.13(18) 1_455 .
O6 Zn2 O8A 113.1(3) 1_465 2_556
O2 Zn2 O8A 96.9(2) 1_455 2_556
O3 Zn2 O8A 123.8(3) . 2_556
O8B Zn2 Zn3 88.8(2) 2_556 1_455
O6 Zn2 Zn3 47.72(13) 1_465 1_455
O2 Zn2 Zn3 95.85(13) 1_455 1_455
O3 Zn2 Zn3 152.35(13) . 1_455
O8A Zn2 Zn3 71.3(3) 2_556 1_455
O7B Zn3 O1 93.0(3) 2_656 .
O1 Zn3 O7A 163.1(3) . 1_565
O7B Zn3 O10 85.2(4) 2_656 .
O1 Zn3 O10 105.5(3) . .
O7A Zn3 O10 91.2(4) 1_565 .
O7B Zn3 O6 99.4(2) 2_656 1_565
O1 Zn3 O6 86.73(17) . 1_565
O7A Zn3 O6 76.4(3) 1_565 1_565
O10 Zn3 O6 166.8(3) . 1_565
O7B Zn3 Zn2 68.4(2) 2_656 1_655
O1 Zn3 Zn2 63.75(13) . 1_655
O7A Zn3 Zn2 102.7(3) 1_565 1_655
O10 Zn3 Zn2 150.0(3) . 1_655
O6 Zn3 Zn2 40.77(11) 1_565 1_655
C13 O1 Zn3 144.5(4) . .
C13 O2 Zn2 110.9(4) . 1_655
C14 O3 Zn2 123.7(4) . .
C14 O3 Zn1 125.6(4) . .
Zn2 O3 Zn1 110.20(18) . .
C15 O5 Zn1 140.6(4) . 1_645
C15 O6 Zn2 126.7(4) . 1_645
C15 O6 Zn3 139.6(4) . 1_545
Zn2 O6 Zn3 91.51(17) 1_645 1_545
Zn1 O9 H9A 126.4 . .
Zn1 O9 H9B 109.5 . .
H9A O9 H9B 119.4 . .
Zn3 O10 H10A 127.7 . .
Zn3 O10 H10B 119.1 . .
H10A O10 H10B 107.7 . .
C16 O7A Zn3 133.3(8) . 1_545
C16 O8A Zn2 113.4(6) . 2_556
C16 O7B Zn3 129.7(6) . 2_656
C16 O8B Zn2 120.2(7) . 2_556
C2 C1 C6 118.6(5) . .
C2 C1 C7 124.1(5) . .
C6 C1 C7 117.0(5) . .
C1 C2 C3 119.5(5) . .
C1 C2 C13 119.8(4) . .
C3 C2 C13 120.7(5) . .
C4 C3 C2 120.2(5) . .
C4 C3 C14 119.2(5) . .
C2 C3 C14 120.4(5) . .
C5 C4 C3 120.1(5) . .
C5 C4 H3 119.9 . .
C3 C4 H3 119.9 . .
C6 C5 C4 120.2(6) . .
C6 C5 H4 119.9 . .
C4 C5 H4 119.9 . .
C5 C6 C1 121.2(5) . .
C5 C6 H5 119.4 . .
C1 C6 H5 119.4 . .
C8 C7 C12 118.5(5) . .
C8 C7 C1 119.5(5) . .
C12 C7 C1 121.5(5) . .
C9 C8 C7 121.1(5) . .
C9 C8 H10 119.4 . .
C7 C8 H10 119.4 . .
C8 C9 C10 119.6(5) . .
C8 C9 C15 117.9(5) . .
C10 C9 C15 122.5(5) . .
C11 C10 C9 119.5(5) . .
C11 C10 C16 120.6(5) . .
C9 C10 C16 119.9(5) . .
C12 C11 C10 120.3(5) . .
C12 C11 H13 119.8 . .
C10 C11 H13 119.8 . .
C11 C12 C7 120.5(5) . .
C11 C12 H14 119.8 . .
C7 C12 H14 119.8 . .
O1 C13 O2 124.6(5) . .
O1 C13 C2 118.3(5) . .
O2 C13 C2 117.0(5) . .
O4 C14 O3 122.6(5) . .
O4 C14 C3 120.3(5) . .
O3 C14 C3 117.0(6) . .
O5 C15 O6 125.7(5) . .
O5 C15 C9 117.8(5) . .
O6 C15 C9 116.5(5) . .
O8B C16 O7B 123.3(8) . .
O8A C16 O7A 106.9(8) . .
O8A C16 C10 117.7(7) . .
O8B C16 C10 114.7(7) . .
O7B C16 C10 116.3(6) . .
O7A C16 C10 112.8(7) . .

loop_
_geom_bond_atom_site_label_1
_geom_bond_atom_site_label_2
_geom_bond_distance
_geom_bond_site_symmetry_2
Zn1 O5 2.069(4) 2
Zn1 O5 2.069(4) 1_465
Zn1 O9 2.095(4) .
Zn1 O9 2.095(4) 2_465
Zn1 O3 2.115(4) 2_465
Zn1 O3 2.115(4) .
Zn2 O8B 1.897(9) 2_556
Zn2 O6 1.944(4) 1_465
Zn2 O2 1.959(4) 1_455
Zn2 O3 1.993(5) .
Zn2 O8A 2.001(8) 2_556
Zn2 Zn3 2.9756(16) 1_455
Zn3 O7B 2.141(7) 2_656
Zn3 O1 2.153(4) .
Zn3 O7A 2.169(11) 1_565
Zn3 O10 2.177(5) .
Zn3 O6 2.202(4) 1_565
Zn3 Zn2 2.9756(16) 1_655
O1 C13 1.243(7) .
O2 C13 1.271(7) .
O2 Zn2 1.959(4) 1_655
O3 C14 1.303(7) .
O4 C14 1.228(8) .
O5 C15 1.219(7) .
O5 Zn1 2.069(4) 1_645
O6 C15 1.273(7) .
O6 Zn2 1.944(4) 1_645
O6 Zn3 2.202(4) 1_545
O9 H9A 0.8266 .
O9 H9B 0.8200 .
O10 H10A 0.8200 .
O10 H10B 0.8200 .
O7A C16 1.292(5) .
O7A Zn3 2.169(10) 1_545
O8A C16 1.229(5) .
O8A Zn2 2.001(8) 2_556
O7B C16 1.285(5) .
O7B Zn3 2.141(7) 2_656
O8B C16 1.231(5) .
O8B Zn2 1.897(9) 2_556
C1 C2 1.401(7) .
C1 C6 1.403(8) .
C1 C7 1.495(7) .
C2 C3 1.403(7) .
C2 C13 1.503(8) .
C3 C4 1.386(9) .
C3 C14 1.500(8) .
C4 C5 1.379(9) .
C4 H3 0.9300 .
C5 C6 1.371(8) .
C5 H4 0.9300 .
C6 H5 0.9300 .
C7 C8 1.395(7) .
C7 C12 1.395(8) .
C8 C9 1.388(7) .
C8 H10 0.9300 .
C9 C10 1.394(8) .
C9 C15 1.501(7) .
C10 C11 1.392(8) .
C10 C16 1.522(8) .
C11 C12 1.387(7) .
C11 H13 0.9300 .
C12 H14 0.9300 .

loop_
_geom_hbond_atom_site_label_D
_geom_hbond_atom_site_label_H
_geom_hbond_atom_site_label_A
_geom_hbond_distance_DH
_geom_hbond_distance_HA
_geom_hbond_distance_DA
_geom_hbond_angle_DHA
_geom_hbond_site_symmetry_A
O10 H10B O1 0.82 2.47 3.079(12) 131.9 2_566
O10 H10B O4 0.82 2.40 3.106(12) 145.0 2_566
O9 H9B O4 0.82 2.07 2.736(6) 138.7 .
O9 H9A O2 0.83 2.09 2.845(6) 151.1 2_565
O9 H9A O4 0.83 2.62 3.075(7) 116.4 2_565

loop_
_geom_torsion_atom_site_label_1
_geom_torsion_atom_site_label_2
_geom_torsion_atom_site_label_3
_geom_torsion_atom_site_label_4
_geom_torsion
_geom_torsion_site_symmetry_1
_geom_torsion_site_symmetry_2
_geom_torsion_site_symmetry_3
_geom_torsion_site_symmetry_4
C6 C1 C2 C3 -1.6(8) . . . .
C7 C1 C2 C3 -176.1(5) . . . .
C6 C1 C2 C13 176.0(5) . . . .
C7 C1 C2 C13 1.6(8) . . . .
C1 C2 C3 C4 1.9(8) . . . .
C13 C2 C3 C4 -175.8(5) . . . .
C1 C2 C3 C14 -174.4(5) . . . .
C13 C2 C3 C14 8.0(8) . . . .
C2 C3 C4 C5 -1.0(10) . . . .
C14 C3 C4 C5 175.4(6) . . . .
C3 C4 C5 C6 -0.2(11) . . . .
C4 C5 C6 C1 0.5(11) . . . .
C2 C1 C6 C5 0.5(9) . . . .
C7 C1 C6 C5 175.3(6) . . . .
C2 C1 C7 C8 -138.8(6) . . . .
C6 C1 C7 C8 46.7(7) . . . .
C2 C1 C7 C12 49.7(8) . . . .
C6 C1 C7 C12 -124.9(6) . . . .
C12 C7 C8 C9 6.3(8) . . . .
C1 C7 C8 C9 -165.5(5) . . . .
C7 C8 C9 C10 -0.7(9) . . . .
C7 C8 C9 C15 178.6(5) . . . .
C8 C9 C10 C11 -5.6(10) . . . .
C15 C9 C10 C11 175.0(6) . . . .
C8 C9 C10 C16 174.6(6) . . . .
C15 C9 C10 C16 -4.7(10) . . . .
C9 C10 C11 C12 6.4(10) . . . .
C16 C10 C11 C12 -173.8(6) . . . .
C10 C11 C12 C7 -0.8(9) . . . .
C8 C7 C12 C11 -5.5(8) . . . .
C1 C7 C12 C11 166.1(5) . . . .
Zn3 O1 C13 O2 1.4(10) . . . .
Zn3 O1 C13 C2 178.1(5) . . . .
Zn2 O2 C13 O1 4.6(7) 1_655 . . .
Zn2 O2 C13 C2 -172.1(3) 1_655 . . .
C1 C2 C13 O1 -103.4(6) . . . .
C3 C2 C13 O1 74.3(7) . . . .
C1 C2 C13 O2 73.5(7) . . . .
C3 C2 C13 O2 -108.8(6) . . . .
Zn2 O3 C14 O4 -135.1(6) . . . .
Zn1 O3 C14 O4 36.0(9) . . . .
Zn2 O3 C14 C3 48.8(7) . . . .
Zn1 O3 C14 C3 -140.1(4) . . . .
C4 C3 C14 O4 -148.1(7) . . . .
C2 C3 C14 O4 28.2(9) . . . .
C4 C3 C14 O3 28.1(8) . . . .
C2 C3 C14 O3 -155.6(5) . . . .
Zn1 O5 C15 O6 -7.7(11) 1_645 . . .
Zn1 O5 C15 C9 173.0(5) 1_645 . . .
Zn2 O6 C15 O5 3.4(9) 1_645 . . .
Zn3 O6 C15 O5 -154.3(5) 1_545 . . .
Zn2 O6 C15 C9 -177.3(4) 1_645 . . .
Zn3 O6 C15 C9 25.0(8) 1_545 . . .
C8 C9 C15 O5 45.5(8) . . . .
C10 C9 C15 O5 -135.2(7) . . . .
C8 C9 C15 O6 -133.8(6) . . . .
C10 C9 C15 O6 45.5(8) . . . .
Zn2 O8A C16 O7A 20.7(10) 2_556 . . .
Zn2 O8A C16 C10 148.8(6) 2_556 . . .
Zn2 O8B C16 O7B -10.1(15) 2_556 . . .
Zn2 O8B C16 C10 -162.4(7) 2_556 . . .
Zn3 O7B C16 O8B 38.5(14) 2_656 . . .
Zn3 O7B C16 C10 -169.6(6) 2_656 . . .
Zn3 O7A C16 O8A -168.8(8) 1_545 . . .
Zn3 O7A C16 C10 60.3(12) 1_545 . . .
C11 C10 C16 O8A -22.9(11) . . . .
C9 C10 C16 O8A 156.9(8) . . . .
C11 C10 C16 O8B 39.4(11) . . . .
C9 C10 C16 O8B -140.9(9) . . . .
C11 C10 C16 O7B -114.9(8) . . . .
C9 C10 C16 O7B 64.8(9) . . . .
C11 C10 C16 O7A 102.4(9) . . . .
C9 C10 C16 O7A -77.8(9) . . . .
